data_4303574
loop_
_publ_author_name
'Kuppuswamy Arumugam'
'Mohamed C. Shaw'
'P. Chandrasekaran'
'Dino Villagr\'an'
'Thomas G. Gray'
'Joel T. Mague'
'James P. Donahue'

_publ_contact_author 'James P. Donahue'
_publ_contact_author_address
;
   James P. Donahue
   Department of Chemistry
   Tulane University
   Percival Stern Hall, Room 2015
   6400 Freret Street
   New Orleans, Louisiana 70118-5698
;
_publ_contact_author_email donahue@tulane.edu
_publ_section_title
;
Synthesis, Structures, and Properties of 1,2,4,5-Benzenetetrathiolate
Linked Group 10 Metal Complexes
;
_journal_name_full 'Inorganic Chemistry'
_journal_page_first 10591
_journal_page_last 10607
_journal_paper_doi 10.1021/ic901257s
_journal_volume 48
_journal_year 2009
_chemical_formula_sum 'C58 H50 Ni2 P4 S4'
_chemical_formula_weight 1116.52
_chemical_name_systematic
;
 ?
;
_space_group_IT_number 14
_symmetry_cell_setting monoclinic
_symmetry_space_group_name_Hall '-P 2yn'
_symmetry_space_group_name_H-M 'P 1 21/n 1'
_atom_sites_solution_hydrogens geom
_atom_sites_solution_primary direct
_atom_sites_solution_secondary difmap
_audit_creation_method SHELXL-97
_cell_angle_alpha 90.00
_cell_angle_beta 103.202(5)
_cell_angle_gamma 90.00
_cell_formula_units_Z 2
_cell_length_a 11.320(3)
_cell_length_b 15.354(4)
_cell_length_c 14.681(4)
_cell_measurement_reflns_used 7413
_cell_measurement_temperature 100(2)
_cell_measurement_theta_max 28.325
_cell_measurement_theta_min 2.278
_cell_volume 2484.2(11)
_computing_cell_refinement 'Bruker SMART (Bruker-AXS, 2000)'
_computing_data_collection 'Bruker SMART (Bruker-AXS, 2000)'
_computing_data_reduction 'Bruker SAINT+ (Bruker-AXS, 2004)'
_computing_molecular_graphics 'Bruker SHELXTL (Bruker-AXS, 2000a)'
_computing_publication_material 'Bruker SHELXTL (Bruker-AXS, 2000a)'
_computing_structure_refinement 'SHELXL-97 (Sheldrick, 1997)'
_computing_structure_solution 'SHELXS-97 (Sheldrick, 1990)'
_diffrn_ambient_temperature 100(2)
_diffrn_measured_fraction_theta_full 0.998
_diffrn_measured_fraction_theta_max 0.998
_diffrn_measurement_device_type 'Bruker-AXS SMART APEX'
_diffrn_measurement_method 'phi and omega scans'
_diffrn_radiation_monochromator graphite
_diffrn_radiation_source 'fine-focus sealed tube'
_diffrn_radiation_type MoK\a
_diffrn_radiation_wavelength 0.71073
_diffrn_reflns_av_R_equivalents 0.0597
_diffrn_reflns_av_sigmaI/netI 0.0396
_diffrn_reflns_limit_h_max 15
_diffrn_reflns_limit_h_min -15
_diffrn_reflns_limit_k_max 20
_diffrn_reflns_limit_k_min -20
_diffrn_reflns_limit_l_max 19
_diffrn_reflns_limit_l_min -19
_diffrn_reflns_number 42916
_diffrn_reflns_theta_full 28.28
_diffrn_reflns_theta_max 28.28
_diffrn_reflns_theta_min 2.06
_exptl_absorpt_coefficient_mu 1.095
_exptl_absorpt_correction_T_max 0.9647
_exptl_absorpt_correction_T_min 0.6991
_exptl_absorpt_correction_type multi-scan
_exptl_absorpt_process_details 'SADABS (Sheldrick, 2002)'
_exptl_crystal_colour orange-brown
_exptl_crystal_density_diffrn 1.493
_exptl_crystal_density_method 'not measured'
_exptl_crystal_description block
_exptl_crystal_F_000 1156
_exptl_crystal_size_max 0.35
_exptl_crystal_size_mid 0.13
_exptl_crystal_size_min 0.03
_refine_diff_density_max 0.775
_refine_diff_density_min -0.406
_refine_diff_density_rms 0.098
_refine_ls_extinction_method none
_refine_ls_goodness_of_fit_ref 1.059
_refine_ls_hydrogen_treatment constr
_refine_ls_matrix_type full
_refine_ls_number_parameters 302
_refine_ls_number_reflns 6156
_refine_ls_number_restraints 0
_refine_ls_restrained_S_all 1.059
_refine_ls_R_factor_all 0.0602
_refine_ls_R_factor_gt 0.0454
_refine_ls_shift/su_max 0.001
_refine_ls_shift/su_mean 0.000
_refine_ls_structure_factor_coef Fsqd
_refine_ls_weighting_details 'calc w=1/[\s^2^(Fo^2^)+(0.0532P)^2^+2.2611P] where P=(Fo^2^+2Fc^2^)/3'
_refine_ls_weighting_scheme calc
_refine_ls_wR_factor_gt 0.1040
_refine_ls_wR_factor_ref 0.1107
_reflns_number_gt 4992
_reflns_number_total 6156
_reflns_threshold_expression >2\s(I)
_cod_data_source_file ic901257s_si_001_09.cif
_cod_data_source_block jpd87
_cod_database_code 4303574

loop_
_symmetry_equiv_pos_as_xyz
'x, y, z'
'-x+1/2, y+1/2, -z+1/2'
'-x, -y, -z'
'x-1/2, -y-1/2, z-1/2'

loop_
_atom_site_label
_atom_site_type_symbol
_atom_site_fract_x
_atom_site_fract_y
_atom_site_fract_z
_atom_site_U_iso_or_equiv
_atom_site_adp_type
_atom_site_occupancy
_atom_site_symmetry_multiplicity
_atom_site_calc_flag
_atom_site_refinement_flags
_atom_site_disorder_assembly
_atom_site_disorder_group
Ni1 Ni 0.74382(3) 0.19333(2) 0.14185(2) 0.01529(10) Uani 1 1 d . . .
S1 S 0.71494(6) 0.13243(4) 0.00506(4) 0.01914(14) Uani 1 1 d . . .
S2 S 0.60132(6) 0.11589(4) 0.17810(4) 0.01796(14) Uani 1 1 d . . .
P1 P 0.87758(6) 0.27987(4) 0.10434(5) 0.01906(15) Uani 1 1 d . . .
P2 P 0.78649(6) 0.25612(4) 0.28069(5) 0.01791(15) Uani 1 1 d . B .
C1 C 0.5969(2) 0.05734(16) 0.00222(17) 0.0143(5) Uani 1 1 d . . .
C2 C 0.5438(2) 0.05124(15) 0.07915(16) 0.0136(5) Uani 1 1 d . . .
C3 C 0.5521(2) 0.00606(15) -0.07656(16) 0.0145(5) Uani 1 1 d . . .
H3 H 0.5876 0.0103 -0.1291 0.017 Uiso 1 1 calc R . .
C4 C 1.0277(2) 0.23341(18) 0.11418(19) 0.0229(6) Uani 1 1 d . . .
C5 C 1.0385(2) 0.15421(18) 0.0709(2) 0.0237(6) Uani 1 1 d . . .
H5 H 0.9674 0.1226 0.0427 0.028 Uiso 1 1 calc R . .
C6 C 1.1519(3) 0.12052(19) 0.0681(2) 0.0283(6) Uani 1 1 d . . .
H6 H 1.1582 0.0664 0.0382 0.034 Uiso 1 1 calc R . .
C7 C 1.2545(3) 0.1664(2) 0.1092(2) 0.0355(7) Uani 1 1 d . . .
H7 H 1.3320 0.1443 0.1064 0.043 Uiso 1 1 calc R . .
C8 C 1.2461(3) 0.2437(3) 0.1542(3) 0.0426(9) Uani 1 1 d . . .
H8 H 1.3178 0.2740 0.1837 0.051 Uiso 1 1 calc R . .
C9 C 1.1329(3) 0.2782(2) 0.1571(2) 0.0374(8) Uani 1 1 d . . .
H9 H 1.1276 0.3318 0.1880 0.045 Uiso 1 1 calc R . .
C10 C 0.8456(3) 0.33576(18) -0.0082(2) 0.0245(6) Uani 1 1 d . . .
C11 C 0.9392(3) 0.3745(2) -0.0411(2) 0.0345(7) Uani 1 1 d . . .
H11 H 1.0208 0.3684 -0.0069 0.041 Uiso 1 1 calc R . .
C12 C 0.9132(4) 0.4224(2) -0.1240(3) 0.0428(9) Uani 1 1 d . . .
H12 H 0.9773 0.4485 -0.1462 0.051 Uiso 1 1 calc R . .
C13 C 0.7961(4) 0.4320(2) -0.1736(2) 0.0467(9) Uani 1 1 d . . .
H13 H 0.7793 0.4654 -0.2295 0.056 Uiso 1 1 calc R . .
C14 C 0.7015(4) 0.3932(2) -0.1425(3) 0.0463(9) Uani 1 1 d . . .
H14 H 0.6203 0.3995 -0.1774 0.056 Uiso 1 1 calc R . .
C15 C 0.7263(3) 0.3450(2) -0.0598(2) 0.0327(7) Uani 1 1 d . . .
H15 H 0.6619 0.3183 -0.0385 0.039 Uiso 1 1 calc R . .
C16 C 0.6648(2) 0.32446(17) 0.30508(18) 0.0203(5) Uani 1 1 d . . .
C17 C 0.5628(3) 0.28430(19) 0.3242(2) 0.0258(6) Uani 1 1 d . . .
H17 H 0.5590 0.2225 0.3263 0.031 Uiso 1 1 calc R . .
C18 C 0.4672(3) 0.3332(2) 0.3403(2) 0.0329(7) Uani 1 1 d . . .
H18 H 0.3984 0.3052 0.3539 0.039 Uiso 1 1 calc R . .
C19 C 0.4723(3) 0.4240(2) 0.3363(2) 0.0346(7) Uani 1 1 d . . .
H19 H 0.4062 0.4579 0.3463 0.042 Uiso 1 1 calc R . .
C20 C 0.5725(3) 0.4642(2) 0.3182(2) 0.0340(7) Uani 1 1 d . . .
H20 H 0.5755 0.5260 0.3158 0.041 Uiso 1 1 calc R . .
C21 C 0.6694(3) 0.41564(18) 0.3032(2) 0.0262(6) Uani 1 1 d . . .
H21 H 0.7390 0.4442 0.2916 0.031 Uiso 1 1 calc R . .
C22 C 0.8371(3) 0.19040(18) 0.38566(19) 0.0242(6) Uani 1 1 d . . .
C23 C 0.9124(3) 0.2252(2) 0.4650(2) 0.0313(7) Uani 1 1 d . B .
H23 H 0.9376 0.2842 0.4647 0.038 Uiso 1 1 calc R . .
C24 C 0.9516(3) 0.1753(2) 0.5449(2) 0.0365(7) Uani 1 1 d . . .
H24 H 1.0181 0.1947 0.5924 0.044 Uiso 1 1 calc R A 1
C25A C 0.8944(7) 0.0966(5) 0.5562(5) 0.0315(10) Uiso 0.478(4) 1 d P B 1
H25A H 0.9140 0.0664 0.6142 0.038 Uiso 0.478(4) 1 calc PR B 1
C26A C 0.8100(7) 0.0639(5) 0.4826(5) 0.0403(11) Uiso 0.478(4) 1 d P B 1
H26A H 0.7726 0.0095 0.4886 0.048 Uiso 0.478(4) 1 calc PR B 1
C27A C 0.7780(6) 0.1098(4) 0.3984(5) 0.0291(10) Uiso 0.478(4) 1 d P B 1
H27A H 0.7163 0.0874 0.3488 0.035 Uiso 0.478(4) 1 calc PR B 1
C25B C 0.9340(6) 0.0886(4) 0.5406(5) 0.0315(10) Uiso 0.522(4) 1 d P B 2
H25B H 0.9669 0.0536 0.5937 0.038 Uiso 0.522(4) 1 calc PR B 2
C26B C 0.8692(6) 0.0506(5) 0.4609(5) 0.0403(11) Uiso 0.522(4) 1 d P B 2
H26B H 0.8517 -0.0099 0.4604 0.048 Uiso 0.522(4) 1 calc PR B 2
C27B C 0.8283(6) 0.1001(4) 0.3795(4) 0.0291(10) Uiso 0.522(4) 1 d P B 2
H27B H 0.7953 0.0725 0.3214 0.035 Uiso 0.522(4) 1 calc PR B 2
C28 C 0.9002(3) 0.37089(17) 0.1880(2) 0.0241(6) Uani 1 1 d . B .
H28A H 0.9742 0.4040 0.1847 0.029 Uiso 1 1 calc R . .
H28B H 0.8299 0.4110 0.1737 0.029 Uiso 1 1 calc R . .
C29 C 0.9133(2) 0.33144(18) 0.2853(2) 0.0247(6) Uani 1 1 d . . .
H29A H 0.9118 0.3780 0.3317 0.030 Uiso 1 1 calc R B .
H29B H 0.9914 0.2999 0.3041 0.030 Uiso 1 1 calc R . .

loop_
_atom_site_aniso_label
_atom_site_aniso_U_11
_atom_site_aniso_U_22
_atom_site_aniso_U_33
_atom_site_aniso_U_23
_atom_site_aniso_U_13
_atom_site_aniso_U_12
Ni1 0.01559(16) 0.01345(17) 0.01635(17) -0.00327(12) 0.00265(12) -0.00276(12)
S1 0.0195(3) 0.0203(3) 0.0185(3) -0.0050(2) 0.0063(2) -0.0075(2)
S2 0.0192(3) 0.0203(3) 0.0146(3) -0.0061(2) 0.0043(2) -0.0062(2)
P1 0.0205(3) 0.0156(3) 0.0218(3) -0.0017(3) 0.0061(3) -0.0034(3)
P2 0.0204(3) 0.0143(3) 0.0180(3) -0.0038(2) 0.0024(3) -0.0035(3)
C1 0.0127(10) 0.0125(11) 0.0170(12) 0.0007(9) 0.0019(9) 0.0009(9)
C2 0.0134(10) 0.0119(11) 0.0133(11) -0.0012(9) -0.0014(9) 0.0035(9)
C3 0.0159(11) 0.0150(11) 0.0123(11) 0.0000(9) 0.0026(9) 0.0011(9)
C4 0.0190(12) 0.0246(14) 0.0258(14) 0.0026(11) 0.0069(10) -0.0011(11)
C5 0.0218(13) 0.0221(14) 0.0273(15) 0.0039(11) 0.0054(11) -0.0025(11)
C6 0.0271(14) 0.0219(14) 0.0369(17) 0.0068(12) 0.0096(12) 0.0035(12)
C7 0.0237(14) 0.0382(18) 0.0443(19) 0.0089(15) 0.0071(13) 0.0059(13)
C8 0.0209(14) 0.055(2) 0.050(2) -0.0085(17) 0.0032(14) -0.0063(15)
C9 0.0244(14) 0.0386(19) 0.049(2) -0.0114(15) 0.0081(14) -0.0043(14)
C10 0.0339(15) 0.0149(12) 0.0265(15) -0.0004(11) 0.0107(12) 0.0004(11)
C11 0.0437(18) 0.0245(15) 0.0412(19) 0.0025(13) 0.0217(15) -0.0024(14)
C12 0.068(2) 0.0244(16) 0.046(2) 0.0078(14) 0.0348(19) -0.0014(16)
C13 0.084(3) 0.0270(17) 0.0325(18) 0.0089(14) 0.0194(19) 0.0061(18)
C14 0.059(2) 0.039(2) 0.0351(19) 0.0052(15) 0.0003(17) 0.0082(18)
C15 0.0387(16) 0.0272(15) 0.0317(17) 0.0028(13) 0.0072(13) 0.0021(13)
C16 0.0252(13) 0.0170(13) 0.0183(13) -0.0049(10) 0.0045(10) 0.0012(10)
C17 0.0301(14) 0.0215(14) 0.0266(15) -0.0090(11) 0.0082(12) -0.0048(12)
C18 0.0314(15) 0.0364(17) 0.0329(17) -0.0132(14) 0.0120(13) -0.0057(14)
C19 0.0360(16) 0.0349(17) 0.0319(17) -0.0094(13) 0.0056(13) 0.0111(14)
C20 0.0482(19) 0.0195(14) 0.0337(17) -0.0029(12) 0.0081(14) 0.0065(13)
C21 0.0330(15) 0.0203(14) 0.0247(15) -0.0030(11) 0.0056(12) -0.0004(12)
C22 0.0274(14) 0.0208(13) 0.0203(13) 0.0009(11) -0.0032(11) 0.0006(11)
C23 0.0351(16) 0.0309(16) 0.0260(15) -0.0027(12) 0.0032(13) -0.0118(13)
C24 0.0323(15) 0.049(2) 0.0235(15) -0.0003(14) -0.0024(12) -0.0085(15)
C28 0.0282(14) 0.0152(12) 0.0301(15) -0.0058(11) 0.0092(12) -0.0087(11)
C29 0.0249(13) 0.0221(14) 0.0256(14) -0.0076(11) 0.0025(11) -0.0103(11)

loop_
_atom_type_symbol
_atom_type_description
_atom_type_scat_dispersion_real
_atom_type_scat_dispersion_imag
_atom_type_scat_source
C C 0.0033 0.0016 'International Tables Vol C Tables 4.2.6.8 and 6.1.1.4'
H H 0.0000 0.0000 'International Tables Vol C Tables 4.2.6.8 and 6.1.1.4'
P P 0.1023 0.0942 'International Tables Vol C Tables 4.2.6.8 and 6.1.1.4'
S S 0.1246 0.1234 'International Tables Vol C Tables 4.2.6.8 and 6.1.1.4'
Ni Ni 0.3393 1.1124 'International Tables Vol C Tables 4.2.6.8 and 6.1.1.4'

loop_
_geom_angle_atom_site_label_1
_geom_angle_atom_site_label_2
_geom_angle_atom_site_label_3
_geom_angle
_geom_angle_site_symmetry_1
_geom_angle_site_symmetry_3
_geom_angle_publ_flag
S2 Ni1 S1 91.58(3) . . ?
S2 Ni1 P1 175.53(3) . . ?
S1 Ni1 P1 89.73(3) . . ?
S2 Ni1 P2 91.78(3) . . ?
S1 Ni1 P2 176.05(3) . . ?
P1 Ni1 P2 87.07(3) . . ?
C1 S1 Ni1 104.91(8) . . ?
C2 S2 Ni1 105.25(8) . . ?
C4 P1 C10 104.18(13) . . ?
C4 P1 C28 105.06(13) . . ?
C10 P1 C28 102.50(13) . . ?
C4 P1 Ni1 115.58(9) . . ?
C10 P1 Ni1 120.72(10) . . ?
C28 P1 Ni1 107.07(9) . . ?
C22 P2 C16 104.91(13) . . ?
C22 P2 C29 103.04(13) . . ?
C16 P2 C29 104.43(13) . . ?
C22 P2 Ni1 119.98(10) . . ?
C16 P2 Ni1 114.55(9) . . ?
C29 P2 Ni1 108.33(9) . . ?
C3 C1 C2 119.3(2) . . ?
C3 C1 S1 121.32(18) . . ?
C2 C1 S1 119.29(18) . . ?
C3 C2 C1 119.8(2) 3_655 . ?
C3 C2 S2 121.28(18) 3_655 . ?
C1 C2 S2 118.92(18) . . ?
C2 C3 C1 120.9(2) 3_655 . ?
C5 C4 C9 118.8(3) . . ?
C5 C4 P1 119.0(2) . . ?
C9 C4 P1 121.9(2) . . ?
C4 C5 C6 121.0(3) . . ?
C7 C6 C5 119.3(3) . . ?
C8 C7 C6 120.6(3) . . ?
C7 C8 C9 120.5(3) . . ?
C4 C9 C8 119.7(3) . . ?
C11 C10 C15 119.1(3) . . ?
C11 C10 P1 120.4(2) . . ?
C15 C10 P1 120.4(2) . . ?
C12 C11 C10 120.1(3) . . ?
C13 C12 C11 120.6(3) . . ?
C12 C13 C14 120.3(3) . . ?
C13 C14 C15 119.7(3) . . ?
C14 C15 C10 120.2(3) . . ?
C17 C16 C21 118.8(3) . . ?
C17 C16 P2 118.8(2) . . ?
C21 C16 P2 122.4(2) . . ?
C18 C17 C16 120.8(3) . . ?
C17 C18 C19 119.6(3) . . ?
C20 C19 C18 120.1(3) . . ?
C19 C20 C21 120.7(3) . . ?
C20 C21 C16 120.0(3) . . ?
C23 C22 C27B 117.4(3) . . ?
C23 C22 C27A 116.0(4) . . ?
C27B C22 C27A 28.7(3) . . ?
C23 C22 P2 120.8(2) . . ?
C27B C22 P2 119.6(3) . . ?
C27A C22 P2 121.4(3) . . ?
C22 C23 C24 121.0(3) . . ?
C25B C24 C23 119.5(4) . . ?
C25B C24 C25A 23.5(3) . . ?
C23 C24 C25A 120.7(4) . . ?
C26A C25A C24 118.9(6) . . ?
C25A C26A C27A 120.6(7) . . ?
C26A C27A C22 120.9(6) . . ?
C24 C25B C26B 120.6(6) . . ?
C25B C26B C27B 120.6(6) . . ?
C22 C27B C26B 118.7(5) . . ?
C29 C28 P1 107.00(18) . . ?
C28 C29 P2 107.90(18) . . ?

loop_
_geom_bond_atom_site_label_1
_geom_bond_atom_site_label_2
_geom_bond_distance
_geom_bond_site_symmetry_2
_geom_bond_publ_flag
Ni1 S2 2.1660(8) . ?
Ni1 S1 2.1712(9) . ?
Ni1 P1 2.1777(8) . ?
Ni1 P2 2.2062(9) . ?
S1 C1 1.758(2) . ?
S2 C2 1.757(2) . ?
P1 C4 1.818(3) . ?
P1 C10 1.824(3) . ?
P1 C28 1.840(3) . ?
P2 C22 1.822(3) . ?
P2 C16 1.831(3) . ?
P2 C29 1.833(3) . ?
C1 C3 1.395(3) . ?
C1 C2 1.398(3) . ?
C2 C3 1.391(3) 3_655 ?
C3 C2 1.391(3) 3_655 ?
C4 C5 1.391(4) . ?
C4 C9 1.395(4) . ?
C5 C6 1.393(4) . ?
C6 C7 1.375(4) . ?
C7 C8 1.373(5) . ?
C8 C9 1.395(4) . ?
C10 C11 1.394(4) . ?
C10 C15 1.397(4) . ?
C11 C12 1.394(5) . ?
C12 C13 1.367(5) . ?
C13 C14 1.391(5) . ?
C14 C15 1.394(5) . ?
C16 C17 1.393(4) . ?
C16 C21 1.402(4) . ?
C17 C18 1.381(4) . ?
C18 C19 1.398(5) . ?
C19 C20 1.370(5) . ?
C20 C21 1.385(4) . ?
C22 C23 1.383(4) . ?
C22 C27B 1.392(7) . ?
C22 C27A 1.440(7) . ?
C23 C24 1.387(4) . ?
C24 C25B 1.344(7) . ?
C24 C25A 1.398(8) . ?
C25A C26A 1.364(10) . ?
C26A C27A 1.396(10) . ?
C25B C26B 1.362(9) . ?
C26B C27B 1.401(9) . ?
C28 C29 1.527(4) . ?
